data_7061806
loop_
_publ_author_name
'Kumar, Krishna'
'Agrahari, Anand K.'
'Pratap, Rajesh'
'Tiwari, Vinod K.'
'Bhattacharya, Subrato'

_publ_section_title
;
 Synthesis and structural features of a series of Cu(i)
 furan-2-thiocarboxylate complexes: efficient &#x201C;click&#x201D;
 catalysts for the synthesis of glycoconjugates and glycocluster
;
_journal_issue 38
_journal_name_full 'New Journal of Chemistry'
_journal_page_first 18471
_journal_page_last 18481
_journal_paper_doi 10.1039/D2NJ03433F
_journal_volume 46
_journal_year 2022
_chemical_formula_moiety 'C41 H33 Cu O2 P2 S, 0.5(H2 O)'
_chemical_formula_sum 'C41 H34 Cu O2.5 P2 S'
_chemical_formula_weight 724.285
_space_group_crystal_system monoclinic
_space_group_IT_number 15
_space_group_name_Hall '-C 2yc'
_space_group_name_H-M_alt 'C 1 2/c 1'
_symmetry_Int_Tables_number 15
_audit_creation_date 2022-09-02
_audit_creation_method
;
Olex2 1.3
(compiled 2020.11.12 svn.r5f609507 for OlexSys, GUI svn.r6408)
;
_audit_update_record
;
2022-09-03 deposited with the CCDC.	2022-09-05 downloaded from the CCDC.
;
_cell_angle_alpha 90
_cell_angle_beta 131.963(2)
_cell_angle_gamma 90
_cell_formula_units_Z 8
_cell_length_a 36.355(3)
_cell_length_b 10.0557(9)
_cell_length_c 24.884(2)
_cell_measurement_reflns_used 9696
_cell_measurement_temperature 273.15
_cell_measurement_theta_max 28.29
_cell_measurement_theta_min 2.18
_cell_volume 6764.3(10)
_computing_cell_refinement 'Bruker SAINT'
_computing_data_collection 'Bruker APEX2'
_computing_data_reduction 'Bruker SAINT'
_computing_molecular_graphics 'Olex2 1.3 (Dolomanov et al., 2009)'
_computing_publication_material 'Olex2 1.3 (Dolomanov et al., 2009)'
_computing_structure_refinement 'olex2.refine 1.5-dev (Bourhis et al., 2015)'
_computing_structure_solution 'olex2.solve 1.5 (Bourhis et al., 2015)'
_diffrn_ambient_temperature 273.15
_diffrn_measured_fraction_theta_full 0.9974
_diffrn_measured_fraction_theta_max 0.9972
_diffrn_measurement_device_type 'Bruker APEX-II CCD'
_diffrn_measurement_method '\f and \w scans'
_diffrn_radiation_type 'Mo K\a'
_diffrn_radiation_wavelength 0.71073
_diffrn_reflns_av_R_equivalents 0.0623
_diffrn_reflns_av_unetI/netI 0.0423
_diffrn_reflns_Laue_measured_fraction_full 0.9974
_diffrn_reflns_Laue_measured_fraction_max 0.9972
_diffrn_reflns_limit_h_max 48
_diffrn_reflns_limit_h_min -48
_diffrn_reflns_limit_k_max 13
_diffrn_reflns_limit_k_min -13
_diffrn_reflns_limit_l_max 33
_diffrn_reflns_limit_l_min -33
_diffrn_reflns_number 50956
_diffrn_reflns_point_group_measured_fraction_full 0.9974
_diffrn_reflns_point_group_measured_fraction_max 0.9972
_diffrn_reflns_theta_full 25.2417
_diffrn_reflns_theta_max 27.50
_diffrn_reflns_theta_min 3.01
_exptl_absorpt_coefficient_mu 0.840
_exptl_absorpt_correction_T_max 0.7457
_exptl_absorpt_correction_T_min 0.6584
_exptl_absorpt_correction_type multi-scan
_exptl_absorpt_process_details
;
SADABS-2016/2 (Bruker,2016/2) was used for absorption correction.
wR2(int) was 0.1268 before and 0.0708 after correction.
The Ratio of minimum to maximum transmission is 0.8829.
The \l/2 correction factor is Not present.
;
_exptl_crystal_colour deep-yellow
_exptl_crystal_density_diffrn 1.422
_exptl_crystal_description Rod-shape
_exptl_crystal_F_000 3006.990
_exptl_crystal_size_max 0.30
_exptl_crystal_size_mid 0.20
_exptl_crystal_size_min 0.22
_refine_diff_density_max 0.5551
_refine_diff_density_min -0.4670
_refine_diff_density_rms 0.1082
_refine_ls_d_res_high 0.7696
_refine_ls_d_res_low 6.7581
_refine_ls_goodness_of_fit_ref 1.0990
_refine_ls_hydrogen_treatment constr
_refine_ls_matrix_type full
_refine_ls_number_constraints 76
_refine_ls_number_parameters 496
_refine_ls_number_reflns 7743
_refine_ls_number_restraints 183
_refine_ls_restrained_S_all 1.0853
_refine_ls_R_factor_all 0.0559
_refine_ls_R_factor_gt 0.0373
_refine_ls_shift/su_max 0.0010
_refine_ls_shift/su_mean 0.0000
_refine_ls_structure_factor_coef Fsqd
_refine_ls_weighting_details 'w=1/[\s^2^(Fo^2^)+(0.0182P)^2^+19.1474P] where P=(Fo^2^+2Fc^2^)/3'
_refine_ls_weighting_scheme calc
_refine_ls_wR_factor_gt 0.0752
_refine_ls_wR_factor_ref 0.0886
_reflns_Friedel_coverage 0.0
_reflns_limit_h_max 35
_reflns_limit_h_min -47
_reflns_limit_k_max 13
_reflns_limit_k_min 0
_reflns_limit_l_max 32
_reflns_limit_l_min 0
_reflns_number_gt 6187
_reflns_number_total 7743
_reflns_threshold_expression I>=2u(I)
_cod_data_source_file d2nj03433f2.cif
_cod_data_source_block 1febd_0m
_cod_depositor_comments 'Adding full bibliography for 7061802--7061806.cif.'
_cod_original_cell_volume 6764.3(11)
_cod_database_code 7061806
_olex2_refinement_description
;
1. Shared sites
{C37A, C37}
2. Others
 Fixed Sof: OW(0.5) HWa(0.5) HWb(0.5)
 Fixed U12: OW(0)
 Fixed U23: OW(0)
 Fixed X: OW(0.5)
 Fixed Z: OW(0.75)
;
_olex2_submission_special_instructions 'No special instructions were received'

loop_
_space_group_symop_id
_space_group_symop_operation_xyz
1 x,y,z
2 -x,y,-z+1/2
3 -x,-y,-z
4 x,-y,z-1/2
5 x+1/2,y+1/2,z
6 -x+1/2,y+1/2,-z+1/2
7 -x+1/2,-y+1/2,-z
8 x+1/2,-y+1/2,z-1/2

loop_
_atom_site_label
_atom_site_type_symbol
_atom_site_fract_x
_atom_site_fract_y
_atom_site_fract_z
_atom_site_U_iso_or_equiv
_atom_site_adp_type
_atom_site_occupancy
_atom_site_site_symmetry_order
_atom_site_refinement_flags_posn
_atom_site_refinement_flags_adp
_atom_site_refinement_flags_occupancy
_atom_site_disorder_group
Cu01 Cu 0.636383(10) 0.54571(3) 0.727738(14) 0.01286(7) Uani 1.000000 1 D . . .
S1 S 0.59906(2) 0.74844(6) 0.70564(3) 0.02025(13) Uani 1.000000 1 D U . .
P1 P 0.62665(2) 0.45790(6) 0.63466(3) 0.01316(12) Uani 1.000000 1 . . . .
P2 P 0.68364(2) 0.46401(6) 0.84213(3) 0.01246(12) Uani 1.000000 1 . . . .
OW O 0.5 0.4133(3) 0.75 0.0334(6) Uani 1.000000 2 S T P .
O1 O 0.5537(4) 0.5555(6) 0.7161(6) 0.0335(15) Uani 0.683(7) 1 D U . 1
C7 C 0.68676(8) 0.4462(2) 0.66025(11) 0.0133(4) Uani 1.000000 1 . . . .
C12 C 0.70966(8) 0.3257(2) 0.67085(12) 0.0156(4) Uani 1.000000 1 . . . .
C8 C 0.71276(8) 0.5648(2) 0.67729(12) 0.0158(5) Uani 1.000000 1 . . . .
C19 C 0.74892(8) 0.4327(2) 0.89107(12) 0.0139(4) Uani 1.000000 1 . . . .
C1 C 0.58948(8) 0.5480(2) 0.54900(12) 0.0154(4) Uani 1.000000 1 . . . .
C9 C 0.76108(9) 0.5620(2) 0.70601(12) 0.0193(5) Uani 1.000000 1 . . . .
C33 C 0.69921(8) 0.5762(2) 1.01565(12) 0.0179(5) Uani 1.000000 1 . . . .
C13 C 0.60287(8) 0.2883(2) 0.60952(12) 0.0143(4) Uani 1.000000 1 . . . .
C25 C 0.65978(8) 0.3031(2) 0.84068(12) 0.0151(4) Uani 1.000000 1 . . . .
C24 C 0.78222(9) 0.3874(2) 0.96244(12) 0.0191(5) Uani 1.000000 1 . . . .
C20 C 0.76588(8) 0.4535(2) 0.85550(12) 0.0166(4) Uani 1.000000 1 . . . .
C32 C 0.69385(8) 0.4992(2) 0.96458(12) 0.0166(5) Uani 1.000000 1 . . . .
C22 C 0.84756(9) 0.3823(2) 0.96065(13) 0.0218(5) Uani 1.000000 1 . . . .
C34 C 0.69586(8) 0.7136(2) 1.00925(13) 0.0191(5) Uani 1.000000 1 . . . .
C36 C 0.68302(8) 0.6977(2) 0.90136(12) 0.0171(5) Uani 1.000000 1 . . . .
C11 C 0.75828(8) 0.3240(2) 0.69922(12) 0.0182(5) Uani 1.000000 1 . . . .
C18 C 0.60720(8) 0.2126(2) 0.66030(12) 0.0163(5) Uani 1.000000 1 . . . .
C6 C 0.59790(9) 0.5349(2) 0.50190(13) 0.0209(5) Uani 1.000000 1 . . . .
C17 C 0.59063(8) 0.0820(2) 0.64557(13) 0.0194(5) Uani 1.000000 1 . . . .
C16 C 0.56887(9) 0.0264(2) 0.57939(13) 0.0212(5) Uani 1.000000 1 . . . .
C31 C 0.68625(8) 0.5596(2) 0.90716(12) 0.0139(4) Uani 1.000000 1 . . . .
C2 C 0.55114(8) 0.6287(2) 0.52918(13) 0.0207(5) Uani 1.000000 1 . . . .
C23 C 0.83096(9) 0.3612(2) 0.99656(13) 0.0212(5) Uani 1.000000 1 . . . .
C35 C 0.68769(9) 0.7744(2) 0.95214(13) 0.0204(5) Uani 1.000000 1 . . . .
C3 C 0.52140(9) 0.6938(3) 0.46318(14) 0.0268(6) Uani 1.000000 1 . . . .
C4 C 0.52910(9) 0.6788(3) 0.41630(13) 0.0277(6) Uani 1.000000 1 . . . .
C30 C 0.61100(9) 0.2987(2) 0.81206(13) 0.0205(5) Uani 1.000000 1 . . . .
C14 C 0.58074(9) 0.2310(3) 0.54278(13) 0.0240(5) Uani 1.000000 1 . . . .
C5 C 0.56766(9) 0.5989(3) 0.43573(13) 0.0252(5) Uani 1.000000 1 . . . .
C26 C 0.68552(9) 0.1847(2) 0.85890(12) 0.0168(5) Uani 1.000000 1 . . . .
C21 C 0.81510(9) 0.4299(3) 0.89031(13) 0.0218(5) Uani 1.000000 1 . . . .
C10 C 0.78396(9) 0.4415(3) 0.71745(12) 0.0206(5) Uani 1.000000 1 . . . .
C27 C 0.66278(9) 0.0634(2) 0.84727(13) 0.0205(5) Uani 1.000000 1 . . . .
C29 C 0.58830(9) 0.1777(3) 0.80037(13) 0.0227(5) Uani 1.000000 1 . . . .
C15 C 0.56388(10) 0.1009(3) 0.52814(14) 0.0263(6) Uani 1.000000 1 . . . .
C37 C 0.5554(6) 0.6720(12) 0.7005(9) 0.0227(11) Uani 0.683(7) 1 D U . 1
C28 C 0.61407(10) 0.0601(2) 0.81728(13) 0.0239(5) Uani 1.000000 1 . . . .
C38A C 0.5141(3) 0.7556(10) 0.6789(5) 0.0228(8) Uani 0.683(7) 1 D U . 1
O2A O 0.47710(12) 0.6859(4) 0.6707(2) 0.0379(10) Uani 0.683(7) 1 D U . 1
C39A C 0.5002(2) 0.8821(6) 0.6589(3) 0.0268(12) Uani 0.683(7) 1 D U . 1
C40A C 0.4542(2) 0.8981(7) 0.6410(3) 0.0342(15) Uani 0.683(7) 1 D U . 1
C41A C 0.44152(17) 0.7779(6) 0.6475(2) 0.0414(13) Uani 0.683(7) 1 D U . 1
O1A O 0.5564(10) 0.5547(15) 0.7047(15) 0.033(2) Uani 0.317(7) 1 D U . 2
C37A C 0.5512(13) 0.677(3) 0.700(2) 0.0225(12) Uani 0.317(7) 1 D U . 2
C38B C 0.5087(7) 0.764(2) 0.6715(12) 0.0227(9) Uani 0.317(7) 1 D U . 2
O2B O 0.5165(3) 0.9054(8) 0.6736(4) 0.0222(18) Uani 0.317(7) 1 D U . 2
C39B C 0.4649(4) 0.7408(12) 0.6505(6) 0.029(2) Uani 0.317(7) 1 D U . 2
C40B C 0.4399(4) 0.8649(13) 0.6301(6) 0.022(3) Uani 0.317(7) 1 D U . 2
C41B C 0.4727(3) 0.9607(10) 0.6473(4) 0.027(2) Uani 0.317(7) 1 D U . 2
H8 H 0.69751(8) 0.6459(2) 0.66929(12) 0.0190(5) Uiso 1.000000 1 R . . .
H9 H 0.77824(9) 0.6412(2) 0.71766(12) 0.0232(6) Uiso 1.000000 1 R . . .
H10 H 0.81656(9) 0.4398(3) 0.73739(12) 0.0248(6) Uiso 1.000000 1 R . . .
H11 H 0.77339(8) 0.2434(2) 0.70584(12) 0.0218(6) Uiso 1.000000 1 R . . .
H12 H 0.69260(8) 0.2463(2) 0.65905(12) 0.0187(5) Uiso 1.000000 1 R . . .
H2 H 0.54541(8) 0.6391(2) 0.56019(13) 0.0248(6) Uiso 1.000000 1 R . . .
H3 H 0.49592(9) 0.7483(3) 0.45037(14) 0.0321(7) Uiso 1.000000 1 R . . .
H4 H 0.50861(9) 0.7219(3) 0.37183(13) 0.0332(7) Uiso 1.000000 1 R . . .
H5 H 0.57306(9) 0.5886(3) 0.40434(13) 0.0302(7) Uiso 1.000000 1 R . . .
H6 H 0.62403(9) 0.4829(2) 0.51525(13) 0.0250(6) Uiso 1.000000 1 R . . .
H14 H 0.57729(9) 0.2804(3) 0.50803(13) 0.0288(6) Uiso 1.000000 1 R . . .
H15 H 0.54912(10) 0.0635(3) 0.48354(14) 0.0316(7) Uiso 1.000000 1 R . . .
H16 H 0.55760(9) -0.0610(2) 0.56933(13) 0.0254(6) Uiso 1.000000 1 R . . .
H17 H 0.59419(8) 0.0319(2) 0.68023(13) 0.0233(6) Uiso 1.000000 1 R . . .
H18 H 0.62138(8) 0.2500(2) 0.70467(12) 0.0196(5) Uiso 1.000000 1 R . . .
H20 H 0.74408(8) 0.4835(2) 0.80796(12) 0.0199(5) Uiso 1.000000 1 R . . .
H21 H 0.82623(9) 0.4461(3) 0.86642(13) 0.0261(6) Uiso 1.000000 1 R . . .
H22 H 0.88030(9) 0.3645(2) 0.98367(13) 0.0262(6) Uiso 1.000000 1 R . . .
H23 H 0.85267(9) 0.3293(2) 1.04375(13) 0.0255(6) Uiso 1.000000 1 R . . .
H24 H 0.77158(9) 0.3747(2) 0.98722(12) 0.0229(6) Uiso 1.000000 1 R . . .
H26 H 0.71816(9) 0.1866(2) 0.87899(12) 0.0202(6) Uiso 1.000000 1 R . . .
H27 H 0.68021(9) -0.0155(2) 0.85959(13) 0.0246(6) Uiso 1.000000 1 R . . .
H28 H 0.59866(10) -0.0212(2) 0.80848(13) 0.0287(6) Uiso 1.000000 1 R . . .
H29 H 0.55591(9) 0.1754(3) 0.78127(13) 0.0272(6) Uiso 1.000000 1 R . . .
H30 H 0.59373(9) 0.3774(2) 0.80082(13) 0.0246(6) Uiso 1.000000 1 R . . .
H36 H 0.67770(8) 0.7389(2) 0.86321(12) 0.0205(6) Uiso 1.000000 1 R . . .
H35 H 0.68534(9) 0.8665(2) 0.94776(13) 0.0245(6) Uiso 1.000000 1 R . . .
H34 H 0.69909(8) 0.7648(2) 1.04331(13) 0.0229(6) Uiso 1.000000 1 R . . .
H33 H 0.70508(8) 0.5356(2) 1.05435(12) 0.0215(6) Uiso 1.000000 1 R . . .
H32 H 0.69531(8) 0.4070(2) 0.96849(12) 0.0199(5) Uiso 1.000000 1 R . . .
H39A H 0.5174(2) 0.9476(6) 0.6571(3) 0.0322(14) Uiso 0.683(7) 1 R . . 1
H40A H 0.4364(2) 0.9767(7) 0.6275(3) 0.0410(18) Uiso 0.683(7) 1 R . . 1
H41A H 0.41238(17) 0.7596(6) 0.6375(2) 0.0497(16) Uiso 0.683(7) 1 R . . 1
H39B H 0.4527(4) 0.6584(12) 0.6494(6) 0.035(3) Uiso 0.317(7) 1 R . . 2
H40B H 0.4073(4) 0.8781(13) 0.6089(6) 0.026(3) Uiso 0.317(7) 1 R . . 2
H41B H 0.4663(3) 1.0515(10) 0.6418(4) 0.032(3) Uiso 0.317(7) 1 R . . 2
HWa H 0.510(4) 0.449(5) 0.731(6) 0.0500(9) Uiso 0.500000 1 G . . -1
HWb H 0.494(4) 0.479(4) 0.765(6) 0.0500(9) Uiso 0.500000 1 G . . -1

loop_
_atom_site_aniso_label
_atom_site_aniso_U_11
_atom_site_aniso_U_22
_atom_site_aniso_U_33
_atom_site_aniso_U_12
_atom_site_aniso_U_13
_atom_site_aniso_U_23
Cu01 0.01472(13) 0.01175(13) 0.01379(13) 0.00158(10) 0.01023(12) 0.00119(10)
S1 0.0243(3) 0.0156(3) 0.0218(3) 0.0057(2) 0.0157(3) 0.0038(2)
P1 0.0145(3) 0.0126(3) 0.0136(3) 0.0008(2) 0.0098(2) 0.0003(2)
P2 0.0155(3) 0.0103(3) 0.0133(3) 0.0015(2) 0.0104(2) 0.0013(2)
OW 0.0368(16) 0.0311(15) 0.0398(17) -0.000000 0.0288(14) 0.000000
O1 0.0315(18) 0.0221(12) 0.041(4) -0.0025(9) 0.0221(15) 0.0060(12)
C7 0.0147(10) 0.0159(11) 0.0105(10) -0.0009(8) 0.0089(9) -0.0002(8)
C12 0.0191(11) 0.0151(11) 0.0140(11) 0.0007(9) 0.0116(10) 0.0016(8)
C8 0.0208(11) 0.0140(11) 0.0138(10) -0.0004(9) 0.0120(10) -0.0007(8)
C19 0.0162(11) 0.0106(11) 0.0149(10) 0.0005(8) 0.0103(9) -0.0003(8)
C1 0.0148(10) 0.0137(11) 0.0144(10) 0.0006(9) 0.0084(9) 0.0020(9)
C9 0.0217(12) 0.0216(12) 0.0173(11) -0.0093(9) 0.0142(10) -0.0042(9)
C33 0.0194(11) 0.0242(13) 0.0156(11) 0.0004(9) 0.0140(10) 0.0016(9)
C13 0.0120(10) 0.0134(11) 0.0165(11) 0.0016(8) 0.0092(9) 0.0004(8)
C25 0.0223(11) 0.0129(11) 0.0127(10) 0.0003(9) 0.0128(10) 0.0020(8)
C24 0.0224(12) 0.0205(12) 0.0172(11) 0.0001(9) 0.0144(10) 0.0009(9)
C20 0.0175(11) 0.0189(11) 0.0122(10) 0.0001(9) 0.0094(9) 0.0010(9)
C32 0.0210(11) 0.0143(11) 0.0183(11) 0.0007(9) 0.0147(10) 0.0016(9)
C22 0.0163(11) 0.0251(13) 0.0209(12) 0.0001(10) 0.0111(10) -0.0009(10)
C34 0.0209(12) 0.0214(12) 0.0187(12) -0.0004(9) 0.0148(10) -0.0042(9)
C36 0.0206(11) 0.0158(11) 0.0170(11) 0.0003(9) 0.0135(10) 0.0016(9)
C11 0.0181(11) 0.0209(12) 0.0180(11) 0.0062(9) 0.0131(10) 0.0046(9)
C18 0.0148(11) 0.0166(11) 0.0121(10) 0.0007(9) 0.0068(9) -0.0005(8)
C6 0.0203(12) 0.0231(13) 0.0210(12) 0.0039(10) 0.0146(11) 0.0037(10)
C17 0.0176(11) 0.0175(12) 0.0182(11) 0.0016(9) 0.0098(10) 0.0045(9)
C16 0.0208(12) 0.0159(12) 0.0263(13) -0.0035(9) 0.0155(11) -0.0036(10)
C31 0.0145(10) 0.0133(11) 0.0162(11) 0.0003(8) 0.0112(9) -0.0017(8)
C2 0.0168(11) 0.0231(13) 0.0192(12) 0.0016(10) 0.0108(10) -0.0009(10)
C23 0.0207(12) 0.0235(13) 0.0136(11) 0.0021(10) 0.0090(10) 0.0034(9)
C35 0.0255(12) 0.0143(12) 0.0231(12) 0.0042(9) 0.0169(11) 0.0015(9)
C3 0.0180(12) 0.0243(14) 0.0238(13) 0.0061(10) 0.0081(11) 0.0017(10)
C4 0.0201(12) 0.0290(14) 0.0158(12) 0.0031(11) 0.0045(11) 0.0068(10)
C30 0.0210(12) 0.0195(12) 0.0204(12) 0.0006(9) 0.0135(11) 0.0019(9)
C14 0.0338(14) 0.0227(13) 0.0225(12) -0.0073(11) 0.0217(12) -0.0034(10)
C5 0.0279(13) 0.0297(14) 0.0171(12) -0.0008(11) 0.0147(11) 0.0034(10)
C26 0.0242(12) 0.0143(11) 0.0166(11) 0.0008(9) 0.0155(10) 0.0002(9)
C21 0.0213(12) 0.0281(14) 0.0194(12) -0.0017(10) 0.0151(11) -0.0003(10)
C10 0.0163(11) 0.0323(14) 0.0152(11) 0.0008(10) 0.0113(10) 0.0027(10)
C27 0.0349(14) 0.0135(12) 0.0218(12) -0.0003(10) 0.0225(12) 0.0003(9)
C29 0.0220(12) 0.0247(13) 0.0194(12) -0.0057(10) 0.0130(11) 0.0006(10)
C15 0.0338(14) 0.0241(13) 0.0238(13) -0.0083(11) 0.0204(12) -0.0112(10)
C37 0.020(3) 0.0224(15) 0.0176(11) -0.0008(10) 0.0095(12) -0.0001(10)
C28 0.0371(14) 0.0178(12) 0.0207(12) -0.0096(11) 0.0210(12) -0.0026(10)
C38A 0.0155(18) 0.0317(17) 0.0145(18) 0.0023(10) 0.0073(12) 0.0020(11)
O2A 0.0204(15) 0.047(2) 0.0398(18) 0.0052(12) 0.0173(12) 0.0092(14)
C39A 0.025(3) 0.031(2) 0.022(2) 0.0090(15) 0.0154(16) 0.0058(15)
C40A 0.023(3) 0.048(3) 0.030(2) 0.0127(17) 0.0170(17) 0.0061(18)
C41A 0.0219(19) 0.065(3) 0.033(2) 0.0105(16) 0.0168(14) 0.0097(18)
O1A 0.031(2) 0.0225(16) 0.041(4) -0.0026(10) 0.0215(16) 0.0040(13)
C37A 0.020(3) 0.0223(16) 0.0173(13) -0.0009(10) 0.0092(13) -0.0002(10)
C38B 0.016(2) 0.0315(18) 0.0144(19) 0.0024(10) 0.0074(13) 0.0020(11)
O2B 0.016(4) 0.024(3) 0.022(3) 0.0066(18) 0.011(2) 0.0007(19)
C39B 0.017(3) 0.033(5) 0.030(4) 0.002(2) 0.013(2) -0.003(3)
C40B 0.009(4) 0.035(5) 0.013(4) 0.002(2) 0.004(2) -0.006(3)
C41B 0.018(4) 0.031(4) 0.026(4) 0.009(2) 0.013(2) 0.001(2)

loop_
_atom_type_symbol
_atom_type_scat_dispersion_real
_atom_type_scat_dispersion_imag
_atom_type_scat_Cromer_Mann_a1
_atom_type_scat_Cromer_Mann_a2
_atom_type_scat_Cromer_Mann_a3
_atom_type_scat_Cromer_Mann_a4
_atom_type_scat_Cromer_Mann_b1
_atom_type_scat_Cromer_Mann_b2
_atom_type_scat_Cromer_Mann_b3
_atom_type_scat_Cromer_Mann_b4
_atom_type_scat_Cromer_Mann_c
_atom_type_scat_source
_atom_type_scat_dispersion_source
C 0.00347 0.00161 2.31000 1.02000 1.58860 0.86500 20.84390 10.20750 0.56870 51.65120 0.21560 'International Tables Volume C Table 6.1.1.4 (pp. 500-502)' 'Henke, Gullikson and Davis, At. Data and Nucl. Data Tables, 1993, 54, 2'
Cu 0.34125 1.28947 13.33800 7.16760 5.61580 1.67350 3.58280 0.24700 11.39660 64.81260 1.19100 'International Tables Volume C Table 6.1.1.4 (pp. 500-502)' 'Henke, Gullikson and Davis, At. Data and Nucl. Data Tables, 1993, 54, 2'
H 0.00000 0.00000 0.49300 0.32291 0.14019 0.04081 10.51090 26.12570 3.14236 57.79970 0.00304 'International Tables Volume C Table 6.1.1.4 (pp. 500-502)' 'Henke, Gullikson and Davis, At. Data and Nucl. Data Tables, 1993, 54, 2'
O 0.01158 0.00611 3.04850 2.28680 1.54630 0.86700 13.27710 5.70110 0.32390 32.90890 0.25080 'International Tables Volume C Table 6.1.1.4 (pp. 500-502)' 'Henke, Gullikson and Davis, At. Data and Nucl. Data Tables, 1993, 54, 2'
P 0.10434 0.09671 6.43450 4.17910 1.78000 1.49080 1.90670 27.15700 0.52600 68.16450 1.11490 'International Tables Volume C Table 6.1.1.4 (pp. 500-502)' 'Henke, Gullikson and Davis, At. Data and Nucl. Data Tables, 1993, 54, 2'
S 0.12424 0.12443 6.90530 5.20340 1.43790 1.58630 1.46790 22.21510 0.25360 56.17200 0.86690 'International Tables Volume C Table 6.1.1.4 (pp. 500-502)' 'Henke, Gullikson and Davis, At. Data and Nucl. Data Tables, 1993, 54, 2'

loop_
_geom_angle_atom_site_label_1
_geom_angle_atom_site_label_2
_geom_angle_atom_site_label_3
_geom_angle
_geom_angle_site_symmetry_1
_geom_angle_site_symmetry_3
_geom_angle_publ_flag
P1 Cu01 S1 115.78(2) . . y
P2 Cu01 S1 116.70(2) . . y
P2 Cu01 P1 127.32(2) . . y
C37 S1 Cu01 89.4(3) . . ?
C37A S1 Cu01 93.0(7) . . ?
C37A S1 C37 3.6(10) . . ?
C7 P1 Cu01 109.56(7) . . ?
C1 P1 Cu01 119.06(8) . . ?
C1 P1 C7 102.58(10) . . ?
C13 P1 Cu01 115.32(7) . . ?
C13 P1 C7 104.01(10) . . ?
C13 P1 C1 104.61(10) . . ?
C19 P2 Cu01 116.91(7) . . ?
C25 P2 Cu01 110.10(7) . . ?
C25 P2 C19 104.37(10) . . ?
C31 P2 Cu01 117.75(7) . . ?
C31 P2 C19 102.99(10) . . ?
C31 P2 C25 103.06(10) . . ?
HWa OW HWa 130(8) . 2_656 ?
HWb OW HWa 25.8 2_656 . ?
HWb OW HWa 104.5 2_656 2_656 ?
HWb OW HWa 104.5 . . ?
HWb OW HWa 25.8 . 2_656 ?
HWb OW HWb 79(9) 2_656 . ?
C12 C7 P1 123.13(17) . . ?
C8 C7 P1 117.35(17) . . ?
C8 C7 C12 119.2(2) . . ?
C11 C12 C7 120.0(2) . . ?
H12 C12 C7 119.99(13) . . ?
H12 C12 C11 119.99(14) . . ?
C9 C8 C7 120.4(2) . . ?
H8 C8 C7 119.80(13) . . ?
H8 C8 C9 119.80(14) . . ?
C24 C19 P2 122.55(17) . . ?
C20 C19 P2 118.66(16) . . ?
C20 C19 C24 118.8(2) . . ?
C6 C1 P1 121.63(17) . . ?
C2 C1 P1 119.22(17) . . ?
C2 C1 C6 119.1(2) . . ?
C10 C9 C8 120.2(2) . . ?
H9 C9 C8 119.91(14) . . ?
H9 C9 C10 119.91(14) . . ?
C34 C33 C32 120.2(2) . . ?
H33 C33 C32 119.89(14) . . ?
H33 C33 C34 119.89(14) . . ?
C18 C13 P1 117.42(17) . . ?
C14 C13 P1 123.91(18) . . ?
C14 C13 C18 118.7(2) . . ?
C30 C25 P2 117.46(17) . . ?
C26 C25 P2 123.05(17) . . ?
C26 C25 C30 119.1(2) . . ?
C23 C24 C19 120.5(2) . . ?
H24 C24 C19 119.76(13) . . ?
H24 C24 C23 119.76(14) . . ?
C21 C20 C19 120.7(2) . . ?
H20 C20 C19 119.64(13) . . ?
H20 C20 C21 119.64(13) . . ?
C31 C32 C33 120.3(2) . . ?
H32 C32 C33 119.85(14) . . ?
H32 C32 C31 119.85(13) . . ?
C21 C22 C23 119.7(2) . . ?
H22 C22 C23 120.14(14) . . ?
H22 C22 C21 120.14(14) . . ?
C35 C34 C33 120.0(2) . . ?
H34 C34 C33 119.99(14) . . ?
H34 C34 C35 119.99(14) . . ?
C35 C36 C31 120.6(2) . . ?
H36 C36 C31 119.72(13) . . ?
H36 C36 C35 119.72(14) . . ?
C10 C11 C12 120.3(2) . . ?
H11 C11 C12 119.86(14) . . ?
H11 C11 C10 119.86(14) . . ?
C17 C18 C13 120.8(2) . . ?
H18 C18 C13 119.59(13) . . ?
H18 C18 C17 119.59(14) . . ?
C5 C6 C1 120.5(2) . . ?
H6 C6 C1 119.74(13) . . ?
H6 C6 C5 119.74(15) . . ?
C16 C17 C18 119.9(2) . . ?
H17 C17 C18 120.03(14) . . ?
H17 C17 C16 120.03(14) . . ?
C15 C16 C17 119.8(2) . . ?
H16 C16 C17 120.08(14) . . ?
H16 C16 C15 120.08(14) . . ?
C32 C31 P2 122.24(17) . . ?
C36 C31 P2 118.76(17) . . ?
C36 C31 C32 118.9(2) . . ?
C3 C2 C1 120.0(2) . . ?
H2 C2 C1 120.01(14) . . ?
H2 C2 C3 120.01(15) . . ?
C22 C23 C24 120.3(2) . . ?
H23 C23 C24 119.84(14) . . ?
H23 C23 C22 119.84(14) . . ?
C36 C35 C34 120.0(2) . . ?
H35 C35 C34 120.02(14) . . ?
H35 C35 C36 120.02(14) . . ?
C4 C3 C2 120.8(2) . . ?
H3 C3 C2 119.58(15) . . ?
H3 C3 C4 119.58(15) . . ?
C5 C4 C3 119.8(2) . . ?
H4 C4 C3 120.12(15) . . ?
H4 C4 C5 120.12(15) . . ?
C29 C30 C25 120.5(2) . . ?
H30 C30 C25 119.76(14) . . ?
H30 C30 C29 119.76(15) . . ?
C15 C14 C13 120.3(2) . . ?
H14 C14 C13 119.87(14) . . ?
H14 C14 C15 119.87(15) . . ?
C4 C5 C6 119.8(2) . . ?
H5 C5 C6 120.12(15) . . ?
H5 C5 C4 120.12(15) . . ?
C27 C26 C25 120.4(2) . . ?
H26 C26 C25 119.79(13) . . ?
H26 C26 C27 119.79(14) . . ?
C22 C21 C20 120.0(2) . . ?
H21 C21 C20 120.02(13) . . ?
H21 C21 C22 120.02(14) . . ?
C11 C10 C9 119.9(2) . . ?
H10 C10 C9 120.03(14) . . ?
H10 C10 C11 120.03(14) . . ?
C28 C27 C26 120.0(2) . . ?
H27 C27 C26 120.00(14) . . ?
H27 C27 C28 120.00(14) . . ?
C28 C29 C30 119.8(2) . . ?
H29 C29 C30 120.09(15) . . ?
H29 C29 C28 120.09(14) . . ?
C14 C15 C16 120.5(2) . . ?
H15 C15 C16 119.77(14) . . ?
H15 C15 C14 119.77(15) . . ?
O1 C37 S1 129.9(9) . . ?
C38A C37 S1 116.4(9) . . ?
C38A C37 O1 113.5(13) . . ?
C29 C28 C27 120.2(2) . . ?
H28 C28 C27 119.92(14) . . ?
H28 C28 C29 119.92(14) . . ?
O2A C38A C37 114.3(9) . . ?
C39A C38A C37 136.1(11) . . ?
C39A C38A O2A 109.4(7) . . ?
C41A O2A C38A 105.6(5) . . ?
C40A C39A C38A 107.4(7) . . ?
H39A C39A C38A 126.3(6) . . ?
H39A C39A C40A 126.3(4) . . ?
C41A C40A C39A 106.7(5) . . ?
H40A C40A C39A 126.7(4) . . ?
H40A C40A C41A 126.7(3) . . ?
C40A C41A O2A 110.9(4) . . ?
H41A C41A O2A 124.6(3) . . ?
H41A C41A C40A 124.6(3) . . ?
O1A C37A S1 108(2) . . ?
C38B C37A S1 117(2) . . ?
C38B C37A O1A 133(3) . . ?
O2B C38B C37A 116(2) . . ?
C39B C38B C37A 133(2) . . ?
C39B C38B O2B 110.5(15) . . ?
C41B O2B C38B 104.0(10) . . ?
C40B C39B C38B 107.1(12) . . ?
H39B C39B C38B 126.4(10) . . ?
H39B C39B C40B 126.4(7) . . ?
C41B C40B C39B 107.0(10) . . ?
H40B C40B C39B 126.5(6) . . ?
H40B C40B C41B 126.5(7) . . ?
C40B C41B O2B 110.9(9) . . ?
H41B C41B O2B 124.5(5) . . ?
H41B C41B C40B 124.5(7) . . ?

loop_
_geom_bond_atom_site_label_1
_geom_bond_atom_site_label_2
_geom_bond_distance
_geom_bond_site_symmetry_2
_geom_bond_publ_flag
Cu01 S1 2.3025(7) . y
Cu01 P1 2.2746(6) . y
Cu01 P2 2.2780(6) . y
S1 C37 1.691(17) . ?
S1 C37A 1.80(4) . ?
P1 C7 1.826(2) . ?
P1 C1 1.827(2) . ?
P1 C13 1.823(2) . ?
P2 C19 1.830(2) . ?
P2 C25 1.825(2) . ?
P2 C31 1.829(2) . ?
OW HWa 0.8500 . ?
OW HWa 0.8500 2_656 ?
OW HWb 0.8500 . ?
OW HWb 0.8500 2_656 ?
O1 C37 1.249(14) . ?
C7 C12 1.392(3) . ?
C7 C8 1.399(3) . ?
C12 C11 1.398(3) . ?
C12 H12 0.9300 . ?
C8 C9 1.385(3) . ?
C8 H8 0.9300 . ?
C19 C24 1.397(3) . ?
C19 C20 1.392(3) . ?
C1 C6 1.401(3) . ?
C1 C2 1.388(3) . ?
C9 C10 1.387(3) . ?
C9 H9 0.9300 . ?
C33 C32 1.386(3) . ?
C33 C34 1.386(3) . ?
C33 H33 0.9300 . ?
C13 C18 1.391(3) . ?
C13 C14 1.397(3) . ?
C25 C30 1.402(3) . ?
C25 C26 1.389(3) . ?
C24 C23 1.385(3) . ?
C24 H24 0.9300 . ?
C20 C21 1.391(3) . ?
C20 H20 0.9300 . ?
C32 C31 1.400(3) . ?
C32 H32 0.9300 . ?
C22 C23 1.389(3) . ?
C22 C21 1.387(3) . ?
C22 H22 0.9300 . ?
C34 C35 1.385(3) . ?
C34 H34 0.9300 . ?
C36 C31 1.393(3) . ?
C36 C35 1.391(3) . ?
C36 H36 0.9300 . ?
C11 C10 1.381(3) . ?
C11 H11 0.9300 . ?
C18 C17 1.389(3) . ?
C18 H18 0.9300 . ?
C6 C5 1.383(3) . ?
C6 H6 0.9300 . ?
C17 C16 1.381(3) . ?
C17 H17 0.9300 . ?
C16 C15 1.383(4) . ?
C16 H16 0.9300 . ?
C2 C3 1.386(3) . ?
C2 H2 0.9300 . ?
C23 H23 0.9300 . ?
C35 H35 0.9300 . ?
C3 C4 1.378(4) . ?
C3 H3 0.9300 . ?
C4 C5 1.392(4) . ?
C4 H4 0.9300 . ?
C30 C29 1.387(3) . ?
C30 H30 0.9300 . ?
C14 C15 1.386(3) . ?
C14 H14 0.9300 . ?
C5 H5 0.9300 . ?
C26 C27 1.392(3) . ?
C26 H26 0.9300 . ?
C21 H21 0.9300 . ?
C10 H10 0.9300 . ?
C27 C28 1.388(4) . ?
C27 H27 0.9300 . ?
C29 C28 1.388(4) . ?
C29 H29 0.9300 . ?
C15 H15 0.9300 . ?
C37 C38A 1.471(11) . ?
C28 H28 0.9300 . ?
C38A O2A 1.406(12) . ?
C38A C39A 1.336(10) . ?
O2A C41A 1.365(6) . ?
C39A C40A 1.421(8) . ?
C39A H39A 0.9300 . ?
C40A C41A 1.342(8) . ?
C40A H40A 0.9300 . ?
C41A H41A 0.9300 . ?
O1A C37A 1.24(3) . ?
C37A C38B 1.48(2) . ?
C38B O2B 1.44(2) . ?
C38B C39B 1.32(2) . ?
O2B C41B 1.371(11) . ?
C39B C40B 1.423(16) . ?
C39B H39B 0.9300 . ?
C40B C41B 1.360(13) . ?
C40B H40B 0.9300 . ?
C41B H41B 0.9300 . ?

loop_
_geom_torsion_atom_site_label_1
_geom_torsion_atom_site_label_2
_geom_torsion_atom_site_label_3
_geom_torsion_atom_site_label_4
_geom_torsion
_geom_torsion_site_symmetry_1
_geom_torsion_site_symmetry_2
_geom_torsion_site_symmetry_3
_geom_torsion_site_symmetry_4
_geom_torsion_publ_flag
Cu01 S1 C37 O1 10.2(8) . . . . ?
Cu01 S1 C37 C38A -174.3(6) . . . . ?
S1 C37 C38A O2A 176.0(8) . . . . ?
S1 C37 C38A C39A 2.8(17) . . . . ?
S1 C37A C38B O2B -20(3) . . . . ?
S1 C37A C38B C39B 168.6(14) . . . . ?
P1 C7 C12 C11 -171.86(18) . . . . ?
P1 C7 C8 C9 171.66(16) . . . . ?
P1 C1 C6 C5 176.7(2) . . . . ?
P1 C1 C2 C3 -177.58(19) . . . . ?
P1 C13 C18 C17 -179.03(16) . . . . ?
P1 C13 C14 C15 179.6(2) . . . . ?
P2 C19 C24 C23 178.02(19) . . . . ?
P2 C19 C20 C21 -179.44(18) . . . . ?
P2 C25 C30 C29 171.37(17) . . . . ?
P2 C25 C26 C27 -171.04(18) . . . . ?
P2 C31 C32 C33 175.22(18) . . . . ?
P2 C31 C36 C35 -176.29(17) . . . . ?
O1 C37 C38A O2A -7.8(16) . . . . ?
O1 C37 C38A C39A 179.0(9) . . . . ?
C7 C12 C11 C10 0.6(3) . . . . ?
C7 C8 C9 C10 0.6(3) . . . . ?
C12 C11 C10 C9 -1.5(3) . . . . ?
C8 C9 C10 C11 0.9(3) . . . . ?
C19 C24 C23 C22 1.3(3) . . . . ?
C19 C20 C21 C22 1.5(3) . . . . ?
C1 C6 C5 C4 1.2(3) . . . . ?
C1 C2 C3 C4 0.5(3) . . . . ?
C33 C32 C31 C36 -1.5(3) . . . . ?
C33 C34 C35 C36 -0.2(3) . . . . ?
C13 C18 C17 C16 -1.0(3) . . . . ?
C13 C14 C15 C16 -0.1(3) . . . . ?
C25 C30 C29 C28 0.1(3) . . . . ?
C25 C26 C27 C28 0.0(3) . . . . ?
C24 C23 C22 C21 0.1(3) . . . . ?
C20 C21 C22 C23 -1.5(3) . . . . ?
C32 C31 C36 C35 0.5(3) . . . . ?
C34 C35 C36 C31 0.3(3) . . . . ?
C18 C17 C16 C15 0.3(3) . . . . ?
C6 C5 C4 C3 0.1(3) . . . . ?
C17 C16 C15 C14 0.2(3) . . . . ?
C2 C3 C4 C5 -1.0(3) . . . . ?
C30 C29 C28 C27 1.4(3) . . . . ?
C26 C27 C28 C29 -1.5(3) . . . . ?
C37 C38A O2A C41A -177.1(9) . . . . ?
C37 C38A C39A C40A 176.7(13) . . . . ?
C38A O2A C41A C40A -0.0(6) . . . . ?
C38A C39A C40A C41A -3.3(7) . . . . ?
O2A C41A C40A C39A 2.0(5) . . . . ?
O1A C37A C38B O2B -178(3) . . . . ?
O1A C37A C38B C39B 10(5) . . . . ?
C37A C38B O2B C41B -178(2) . . . . ?
C37A C38B C39B C40B 178(3) . . . . ?
C38B O2B C41B C40B 0.2(14) . . . . ?
C38B C39B C40B C41B -6.3(14) . . . . ?
O2B C41B C40B C39B 3.7(9) . . . . ?

loop_
_restr_equal_distance_atom_site_label_1
_restr_equal_distance_atom_site_label_2
_restr_equal_distance_site_symmetry_2
_restr_equal_distance_class_id
Cu01 S1 1 1
Cu01 C37 1 15
Cu01 C37A 1 15
S1 O1 1 6
S1 C37 1 2
S1 C38A 1 7
O1 C37 1 11
O1 C38A 1 16
C37 C38A 1 12
C37 O2A 1 17
C37 C39A 1 18
C38A O2A 1 13
C38A C39A 1 14
C38A C40A 1 19
C38A C41A 1 20
O2A C39A 1 8
O2A C40A 1 9
O2A C41A 1 3
C39A C40A 1 4
C39A C41A 1 10
C40A C41A 1 5
O1A C37A 1 11
O1A C38B 1 16
C37A C38B 1 12
C37A O2B 1 17
C37A C39B 1 18
C38B O2B 1 13
C38B C39B 1 14
C38B C40B 1 19
C38B C41B 1 20
O2B C39B 1 8
O2B C40B 1 9
O2B C41B 1 3
C39B C40B 1 4
C39B C41B 1 10
C40B C41B 1 5

loop_
_restr_equal_distance_class_class_id
_restr_equal_distance_class_target_weight_param
_restr_equal_distance_class_average
_restr_equal_distance_class_esd
_restr_equal_distance_class_diff_max
1 0.0200 2.3025 0.0000 0.0000
2 0.0200 1.6907 0.0000 0.0000
3 0.0200 1.3676 0.0030 0.0030
4 0.0200 1.4216 0.0009 0.0009
5 0.0200 1.3512 0.0092 0.0092
6 0.0400 2.6705 0.0000 0.0000
7 0.0400 2.6896 0.0000 0.0000
8 0.0400 2.2540 0.0155 0.0155
9 0.0400 2.2394 0.0104 0.0104
10 0.0400 2.2273 0.0104 0.0104
11 0.0200 1.2462 0.0032 0.0032
12 0.0200 1.4756 0.0046 0.0046
13 0.0200 1.4228 0.0165 0.0165
14 0.0200 1.3295 0.0070 0.0070
15 0.0400 2.9189 0.0765 0.0765
16 0.0400 2.3875 0.1090 0.1090
17 0.0400 2.4498 0.0325 0.0325
18 0.0400 2.5857 0.0183 0.0183
19 0.0400 2.2158 0.0065 0.0065
20 0.0400 2.2109 0.0042 0.0042

loop_
_restr_U_iso_atom_site_label
_restr_U_iso_weight_param
C38A 0.0100
O2A 0.0100
C39A 0.0100
C40A 0.0100
C41A 0.0100

loop_
_restr_U_similar_atom_site_label_1
_restr_U_similar_atom_site_label_2
_restr_U_similar_weight_param
O1 O1A 0.0020
C37 C37A 0.0010
C38A C38B 0.0010

loop_
_restr_rigu_atom_site_label_1
_restr_rigu_atom_site_label_2
_restr_rigu_target_weight_param
_restr_rigu_u13_diff
_restr_rigu_u23_diff
_restr_rigu_u33_diff
S1 O1 0.004000 0.003330 -0.006235 0.002372
S1 C37 0.004000 0.002279 -0.006164 -0.000164
S1 C38A 0.004000 0.004683 -0.004692 0.003130
O1 C37 0.004000 -0.002628 0.002343 -0.004344
O1 C38A 0.004000 -0.009868 0.010883 0.000214
C37 C38A 0.004000 0.003971 0.004588 0.003424
C37 O2A 0.004000 0.000743 -0.003801 0.003858
C37 C39A 0.004000 -0.002806 0.005188 0.002154
C38A O2A 0.004000 -0.003999 -0.002328 -0.004661
C38A C39A 0.004000 -0.003018 0.001363 0.002800
C38A C40A 0.004000 -0.001633 0.005026 0.001688
C38A C41A 0.004000 -0.002519 -0.001343 -0.002014
O2A C39A 0.004000 -0.009208 0.004481 0.006072
O2A C40A 0.004000 -0.010515 0.001300 0.001165
O2A C41A 0.004000 -0.000245 0.008000 -0.003095
C39A C40A 0.004000 -0.001676 -0.002324 0.004327
C39A C41A 0.004000 -0.013859 -0.005046 -0.004832
C40A C41A 0.004000 -0.009517 0.001959 -0.008975
O1A C37A 0.004000 -0.006662 -0.002509 0.000819
O1A C38B 0.004000 -0.008850 0.009943 0.003324
C37A C38B 0.004000 0.002656 0.005132 0.003112
C37A O2B 0.004000 -0.009391 0.003391 0.005623
C37A C39B 0.004000 -0.001044 0.001396 0.006815
C38B O2B 0.004000 -0.007373 -0.001397 0.005261
C38B C39B 0.004000 -0.001257 -0.003336 -0.000519
C38B C40B 0.004000 -0.000029 0.004653 0.006605
C38B C41B 0.004000 -0.006783 0.000165 0.007284
O2B C39B 0.004000 -0.002978 -0.004498 -0.001402
O2B C40B 0.004000 0.001039 -0.003132 0.005817
O2B C41B 0.004000 -0.000080 0.000377 -0.000455
C39B C40B 0.004000 -0.003400 0.003210 -0.000131
C39B C41B 0.004000 -0.005316 0.005086 0.000580
C40B C41B 0.004000 -0.004197 0.006753 -0.006607
